data_4023863
loop_
_publ_author_name
'Paris E. Georghiou'
'Louise N. Dawe'
'Huu-Anh Tran'
'J\"org Stru\"ube'
'Beate Neumann'
'Hans-Georg Stammler'
'Dietmar Kuck'

_publ_contact_author_address
;
Department of Chemistry
Department of Chemistry
Memorial University
St. John's, NL
A1B 3X7
;
_publ_contact_author_email parisg@mun.ca
_publ_contact_author_fax '(709) 737-3702'
_publ_contact_author_name 'Paris Georghiou'
_publ_contact_author_phone '(709) 737-8517 '
_publ_section_title
;
 C~3v~Symmetrical Tribenzotriquinacenes as Hosts for
 C~60~ and C~70~ in Solution and in the Solid State
;
_journal_name_full 'Journal of Organic Chemistry'
_journal_page_first 9040
_journal_page_last 9047
_journal_paper_doi 10.1021/jo801782z
_journal_volume 73
_journal_year 2008
_chemical_formula_moiety 'C44 H30 S6, 2(C H Cl3)'
_chemical_formula_sum 'C46 H32 Cl6 S6'
_chemical_formula_weight 989.78
_chemical_name_systematic ?
_space_group_IT_number 2
_symmetry_cell_setting triclinic
_symmetry_space_group_name_Hall '-P 1'
_symmetry_space_group_name_H-M 'P -1'
_atom_sites_solution_hydrogens geom
_atom_sites_solution_primary direct
_atom_sites_solution_secondary difmap
_audit_creation_method SHELXL-97
_cell_angle_alpha 75.3784(9)
_cell_angle_beta 67.5715(12)
_cell_angle_gamma 72.2295(11)
_cell_formula_units_Z 2
_cell_length_a 12.1723(2)
_cell_length_b 13.0295(3)
_cell_length_c 15.6452(3)
_cell_measurement_reflns_used 27588
_cell_measurement_temperature 100(2)
_cell_measurement_theta_max 27.485
_cell_measurement_theta_min 2.910
_cell_volume 2157.96(8)
_computing_cell_refinement 'HKL Scalepack (Otwinowski & Minor 1997)'
_computing_data_collection 'KappaCCD '
_computing_data_reduction 'Denzo and Scalepack (Otwinowski & Minor, 1997)'
_computing_molecular_graphics 'SHELXTL-PLUS (1990)'
_computing_publication_material 'SHELXL-97 (Sheldrick, 1997)'
_computing_structure_refinement 'SHELXL-97 (Sheldrick, 1997)'
_computing_structure_solution 'SHELXS-97 (Sheldrick, 1990)'
_diffrn_ambient_temperature 100(2)
_diffrn_measured_fraction_theta_full 0.997
_diffrn_measured_fraction_theta_max 0.997
_diffrn_measurement_device_type KappaCCD
_diffrn_measurement_method CCD
_diffrn_radiation_monochromator graphite
_diffrn_radiation_source 'fine-focus sealed tube'
_diffrn_radiation_type MoK\a
_diffrn_radiation_wavelength 0.71073
_diffrn_reflns_av_R_equivalents 0.046
_diffrn_reflns_av_sigmaI/netI 0.0443
_diffrn_reflns_limit_h_max 15
_diffrn_reflns_limit_h_min -15
_diffrn_reflns_limit_k_max 16
_diffrn_reflns_limit_k_min -16
_diffrn_reflns_limit_l_max 20
_diffrn_reflns_limit_l_min -20
_diffrn_reflns_number 49438
_diffrn_reflns_theta_full 27.48
_diffrn_reflns_theta_max 27.48
_diffrn_reflns_theta_min 2.95
_exptl_absorpt_coefficient_mu 0.724
_exptl_absorpt_correction_T_max 0.9786
_exptl_absorpt_correction_T_min 0.8286
_exptl_absorpt_correction_type multi-scan
_exptl_absorpt_process_details 'Denzo and Scalepack (Otwinowski & Minor, 1997)'
_exptl_crystal_colour Colourless
_exptl_crystal_density_diffrn 1.523
_exptl_crystal_density_method 'not measured'
_exptl_crystal_description rhomb
_exptl_crystal_F_000 1012
_exptl_crystal_size_max 0.27
_exptl_crystal_size_mid 0.17
_exptl_crystal_size_min 0.03
_refine_diff_density_max 0.476
_refine_diff_density_min -0.647
_refine_diff_density_rms 0.066
_refine_ls_extinction_method none
_refine_ls_goodness_of_fit_ref 1.030
_refine_ls_hydrogen_treatment constr
_refine_ls_matrix_type full
_refine_ls_number_parameters 542
_refine_ls_number_reflns 9873
_refine_ls_number_restraints 37
_refine_ls_restrained_S_all 1.037
_refine_ls_R_factor_all 0.0544
_refine_ls_R_factor_gt 0.0375
_refine_ls_shift/su_max 0.001
_refine_ls_shift/su_mean 0.000
_refine_ls_structure_factor_coef Fsqd
_refine_ls_weighting_details 'calc w=1/[\s^2^(Fo^2^)+(0.0332P)^2^+1.4460P] where P=(Fo^2^+2Fc^2^)/3'
_refine_ls_weighting_scheme calc
_refine_ls_wR_factor_gt 0.0821
_refine_ls_wR_factor_ref 0.0890
_reflns_number_gt 7774
_reflns_number_total 9873
_reflns_threshold_expression >2sigma(I)
_cod_data_source_file jo801782z_si_002.cif
_cod_data_source_block compound_10
_cod_depositor_comments
;
The following automatic conversions were performed:
'_symmetry_cell_setting' value 'Triclinic' changed to 'triclinic'
according to '/home/saulius/struct/CIF-dictionaries/cif_core.dic'
dictionary named 'cif_core.dic' version 2.4.1 from 2010-06-29.

Automatic conversion script
Id: cif_fix_enum 1527 2010-12-29 10:47:43Z saulius 
;
_cod_database_code 4023863

loop_
_symmetry_equiv_pos_as_xyz
'x, y, z'
'-x, -y, -z'

loop_
_atom_site_label
_atom_site_type_symbol
_atom_site_fract_x
_atom_site_fract_y
_atom_site_fract_z
_atom_site_U_iso_or_equiv
_atom_site_adp_type
_atom_site_occupancy
_atom_site_symmetry_multiplicity
_atom_site_calc_flag
_atom_site_refinement_flags
_atom_site_disorder_assembly
_atom_site_disorder_group
S1 S 0.03008(5) 0.25685(4) 0.53226(4) 0.02036(12) Uani 1 1 d . . .
S2 S 0.14886(5) 0.43425(4) 0.55379(4) 0.01953(11) Uani 1 1 d . . .
S3 S 0.19272(5) 0.95657(4) 0.25350(4) 0.01903(11) Uani 1 1 d . . .
S4 S 0.02258(5) 1.04457(4) 0.12433(4) 0.02080(12) Uani 1 1 d . . .
S5 S -0.36325(4) 0.70361(4) 0.14444(4) 0.01888(11) Uani 1 1 d . . .
S6 S -0.34546(5) 0.45949(4) 0.25517(4) 0.02013(12) Uani 1 1 d . . .
C1 C 0.31716(18) 0.48323(17) 0.03151(14) 0.0203(4) Uani 1 1 d . . .
H1A H 0.3615 0.5408 -0.0020 0.030 Uiso 1 1 calc R . .
H1B H 0.2892 0.4623 -0.0112 0.030 Uiso 1 1 calc R . .
H1C H 0.3715 0.4196 0.0553 0.030 Uiso 1 1 calc R . .
C2 C 0.20713(17) 0.52521(16) 0.11326(13) 0.0154(4) Uani 1 1 d . . .
C3 C 0.12977(17) 0.43640(16) 0.17204(14) 0.0154(4) Uani 1 1 d . . .
C4 C 0.13537(17) 0.42057(15) 0.27014(14) 0.0147(4) Uani 1 1 d . . .
C5 C 0.09061(17) 0.34507(16) 0.34650(14) 0.0164(4) Uani 1 1 d . . .
H5 H 0.0565 0.2923 0.3396 0.020 Uiso 1 1 calc R . .
C6 C 0.09615(17) 0.34744(16) 0.43335(14) 0.0168(4) Uani 1 1 d . . .
C7 C 0.14999(17) 0.42319(16) 0.44280(14) 0.0163(4) Uani 1 1 d . . .
C8 C 0.20073(17) 0.49438(16) 0.36457(14) 0.0167(4) Uani 1 1 d . . .
H8 H 0.2407 0.5436 0.3699 0.020 Uiso 1 1 calc R . .
C9 C 0.19260(17) 0.49301(15) 0.27844(14) 0.0149(4) Uani 1 1 d . . .
C10 C 0.24672(17) 0.56070(16) 0.18567(13) 0.0149(4) Uani 1 1 d . . .
C11 C 0.18818(17) 0.68164(16) 0.18321(13) 0.0154(4) Uani 1 1 d . . .
C12 C 0.20484(17) 0.75289(16) 0.22775(14) 0.0161(4) Uani 1 1 d . . .
H12 H 0.2499 0.7260 0.2700 0.019 Uiso 1 1 calc R . .
C13 C 0.15453(17) 0.86405(16) 0.20958(14) 0.0167(4) Uani 1 1 d . . .
C14 C 0.08237(17) 0.90279(16) 0.15147(13) 0.0161(4) Uani 1 1 d . . .
C15 C 0.06122(18) 0.83044(16) 0.11041(14) 0.0171(4) Uani 1 1 d . . .
H15 H 0.0093 0.8560 0.0733 0.021 Uiso 1 1 calc R . .
C16 C 0.11756(17) 0.72005(16) 0.12484(13) 0.0152(4) Uani 1 1 d . . .
C17 C 0.11536(17) 0.63016(16) 0.07998(13) 0.0156(4) Uani 1 1 d . . .
C18 C -0.00735(17) 0.59916(16) 0.12202(13) 0.0151(4) Uani 1 1 d . . .
C19 C -0.11831(18) 0.66423(17) 0.11507(14) 0.0175(4) Uani 1 1 d . . .
H19 H -0.1236 0.7369 0.0828 0.021 Uiso 1 1 calc R . .
C20 C -0.22193(18) 0.62161(16) 0.15602(13) 0.0162(4) Uani 1 1 d . . .
C21 C -0.21444(18) 0.51549(16) 0.20579(14) 0.0168(4) Uani 1 1 d . . .
C22 C -0.10328(18) 0.45198(17) 0.21502(14) 0.0174(4) Uani 1 1 d . . .
H22 H -0.0985 0.3810 0.2507 0.021 Uiso 1 1 calc R . .
C23 C 0.00060(17) 0.49386(16) 0.17132(13) 0.0154(4) Uani 1 1 d . . .
C24 C 0.17126(19) 0.32717(16) 0.13470(15) 0.0202(4) Uani 1 1 d . . .
H24A H 0.2552 0.2921 0.1337 0.030 Uiso 1 1 calc R . .
H24B H 0.1679 0.3407 0.0711 0.030 Uiso 1 1 calc R . .
H24C H 0.1171 0.2793 0.1755 0.030 Uiso 1 1 calc R . .
C25 C 0.38525(17) 0.54033(17) 0.16503(15) 0.0195(4) Uani 1 1 d . . .
H25A H 0.4217 0.5810 0.1037 0.029 Uiso 1 1 calc R . .
H25B H 0.4226 0.4622 0.1649 0.029 Uiso 1 1 calc R . .
H25C H 0.3996 0.5648 0.2134 0.029 Uiso 1 1 calc R . .
C26 C 0.14503(19) 0.66509(17) -0.02641(14) 0.0194(4) Uani 1 1 d . . .
H26A H 0.1481 0.6047 -0.0546 0.029 Uiso 1 1 calc R . .
H26B H 0.2244 0.6846 -0.0534 0.029 Uiso 1 1 calc R . .
H26C H 0.0815 0.7283 -0.0390 0.029 Uiso 1 1 calc R . .
C27 C 0.14115(18) 0.21783(17) 0.58911(14) 0.0182(4) Uani 1 1 d . . .
C28 C 0.17735(19) 0.10813(18) 0.62455(14) 0.0221(4) Uani 1 1 d . . .
H28 H 0.1483 0.0545 0.6134 0.026 Uiso 1 1 calc R . .
C29 C 0.2559(2) 0.07778(18) 0.67615(16) 0.0255(5) Uani 1 1 d . . .
H29 H 0.2782 0.0036 0.7025 0.031 Uiso 1 1 calc R . .
C30 C 0.3022(2) 0.15527(18) 0.68943(16) 0.0260(5) Uani 1 1 d . . .
H30 H 0.3548 0.1343 0.7259 0.031 Uiso 1 1 calc R . .
C31 C 0.27194(19) 0.26322(18) 0.64963(15) 0.0215(4) Uani 1 1 d . . .
H31 H 0.3071 0.3155 0.6561 0.026 Uiso 1 1 calc R . .
C32 C 0.19015(18) 0.29528(17) 0.60025(14) 0.0180(4) Uani 1 1 d . . .
C33 C 0.04856(18) 1.04764(16) 0.29135(14) 0.0174(4) Uani 1 1 d . . .
C34 C 0.00984(18) 1.08125(16) 0.37771(14) 0.0189(4) Uani 1 1 d . . .
H34 H 0.0607 1.0555 0.4157 0.023 Uiso 1 1 calc R . .
C35 C -0.10322(19) 1.15260(17) 0.40858(15) 0.0215(4) Uani 1 1 d . . .
H35 H -0.1292 1.1764 0.4673 0.026 Uiso 1 1 calc R . .
C36 C -0.17855(19) 1.18927(17) 0.35354(15) 0.0222(4) Uani 1 1 d . . .
H36 H -0.2562 1.2374 0.3751 0.027 Uiso 1 1 calc R . .
C37 C -0.14036(19) 1.15556(16) 0.26717(15) 0.0203(4) Uani 1 1 d . . .
H37 H -0.1922 1.1804 0.2299 0.024 Uiso 1 1 calc R . .
C38 C -0.02640(18) 1.08552(16) 0.23504(14) 0.0180(4) Uani 1 1 d . . .
C39 C -0.46167(18) 0.67662(17) 0.26076(14) 0.0183(4) Uani 1 1 d . . .
C40 C -0.54735(18) 0.76267(18) 0.30412(15) 0.0223(5) Uani 1 1 d . . .
H40 H -0.5506 0.8354 0.2722 0.027 Uiso 1 1 calc R . .
C41 C -0.62794(19) 0.7425(2) 0.39368(16) 0.0259(5) Uani 1 1 d . . .
H41 H -0.6866 0.8014 0.4229 0.031 Uiso 1 1 calc R . .
C42 C -0.6234(2) 0.6363(2) 0.44093(16) 0.0274(5) Uani 1 1 d . . .
H42 H -0.6797 0.6227 0.5020 0.033 Uiso 1 1 calc R . .
C43 C -0.53650(19) 0.55003(19) 0.39876(15) 0.0230(5) Uani 1 1 d . . .
H43 H -0.5327 0.4775 0.4313 0.028 Uiso 1 1 calc R . .
C44 C -0.45513(18) 0.56991(17) 0.30882(14) 0.0189(4) Uani 1 1 d . . .
C45 C 0.3792(2) 0.9427(2) -0.03865(16) 0.0300(5) Uani 1 1 d D . .
H45 H 0.3452 0.9843 0.0151 0.036 Uiso 1 1 calc R . .
Cl1 Cl 0.41427(6) 0.80266(5) 0.00487(5) 0.04190(17) Uani 1 1 d D . .
Cl2 Cl 0.51471(6) 0.98164(5) -0.11657(4) 0.03720(15) Uani 1 1 d D . .
Cl3 Cl 0.26890(6) 0.97277(6) -0.09375(4) 0.03802(15) Uani 1 1 d D . .
C46 C 0.5921(6) 0.8029(5) -0.3527(4) 0.0284(17) Uiso 0.493(4) 1 d PD A 1
H46 H 0.6603 0.7364 -0.3650 0.034 Uiso 0.493(4) 1 calc PR A 1
Cl4 Cl 0.4879(2) 0.77739(15) -0.23911(17) 0.0385(5) Uiso 0.493(4) 1 d PD A 1
Cl5 Cl 0.6541(2) 0.9146(2) -0.36359(15) 0.0487(7) Uiso 0.493(4) 1 d PD A 1
Cl6 Cl 0.5148(2) 0.8326(6) -0.43885(19) 0.0431(5) Uiso 0.493(4) 1 d PD A 1
C47 C 0.5970(7) 0.8298(7) -0.3782(6) 0.009(2) Uiso 0.237(7) 1 d PD B 2
H47 H 0.6711 0.7746 -0.4079 0.010 Uiso 0.237(7) 1 calc PR B 2
Cl7 Cl 0.5148(6) 0.7679(4) -0.2666(5) 0.0554(14) Uiso 0.237(7) 1 d PD B 2
Cl8 Cl 0.6411(6) 0.9432(5) -0.3767(4) 0.0321(13) Uiso 0.237(7) 1 d PD B 2
Cl9 Cl 0.5030(4) 0.8726(7) -0.4466(3) 0.0524(12) Uiso 0.237(7) 1 d PD B 2
C48 C 0.606(2) 0.8111(15) -0.3635(10) 0.115(12) Uiso 0.270(7) 1 d PD C 3
H48 H 0.6890 0.7614 -0.3791 0.137 Uiso 0.270(7) 1 calc PR C 3
Cl10 Cl 0.5268(5) 0.7766(3) -0.2444(3) 0.0419(11) Uiso 0.270(7) 1 d PD C 3
Cl11 Cl 0.6211(6) 0.9423(5) -0.3807(4) 0.0585(19) Uiso 0.270(7) 1 d PD C 3
Cl12 Cl 0.5276(3) 0.7881(6) -0.4273(3) 0.0496(10) Uiso 0.270(7) 1 d PD C 3

loop_
_atom_site_aniso_label
_atom_site_aniso_U_11
_atom_site_aniso_U_22
_atom_site_aniso_U_33
_atom_site_aniso_U_23
_atom_site_aniso_U_13
_atom_site_aniso_U_12
S1 0.0204(3) 0.0260(3) 0.0181(3) 0.0029(2) -0.0093(2) -0.0116(2)
S2 0.0256(3) 0.0177(3) 0.0178(3) -0.0034(2) -0.0101(2) -0.0042(2)
S3 0.0179(2) 0.0169(3) 0.0247(3) -0.0063(2) -0.0080(2) -0.00353(19)
S4 0.0297(3) 0.0144(2) 0.0176(3) -0.0015(2) -0.0102(2) -0.0018(2)
S5 0.0162(2) 0.0217(3) 0.0186(3) -0.0023(2) -0.0080(2) -0.0019(2)
S6 0.0172(2) 0.0198(3) 0.0258(3) -0.0037(2) -0.0083(2) -0.0058(2)
C1 0.0173(10) 0.0225(11) 0.0182(10) -0.0060(9) -0.0022(8) -0.0033(8)
C2 0.0160(9) 0.0139(10) 0.0155(10) -0.0034(8) -0.0044(8) -0.0025(8)
C3 0.0150(9) 0.0163(10) 0.0162(10) -0.0047(8) -0.0052(8) -0.0035(8)
C4 0.0121(9) 0.0130(9) 0.0178(10) -0.0045(8) -0.0061(8) 0.0019(7)
C5 0.0151(9) 0.0165(10) 0.0203(10) -0.0039(8) -0.0080(8) -0.0037(8)
C6 0.0145(9) 0.0174(10) 0.0177(10) 0.0001(8) -0.0064(8) -0.0034(8)
C7 0.0161(9) 0.0161(10) 0.0186(10) -0.0043(8) -0.0092(8) -0.0005(8)
C8 0.0169(10) 0.0154(10) 0.0200(10) -0.0023(8) -0.0088(8) -0.0036(8)
C9 0.0126(9) 0.0124(9) 0.0187(10) -0.0038(8) -0.0051(8) -0.0002(7)
C10 0.0152(9) 0.0156(10) 0.0145(9) -0.0015(8) -0.0059(8) -0.0041(8)
C11 0.0128(9) 0.0166(10) 0.0147(10) -0.0012(8) -0.0024(8) -0.0044(7)
C12 0.0151(9) 0.0168(10) 0.0159(10) -0.0012(8) -0.0049(8) -0.0043(8)
C13 0.0152(9) 0.0183(10) 0.0169(10) -0.0050(8) -0.0039(8) -0.0044(8)
C14 0.0173(9) 0.0141(10) 0.0140(10) -0.0008(8) -0.0035(8) -0.0029(8)
C15 0.0180(10) 0.0186(10) 0.0144(10) -0.0005(8) -0.0063(8) -0.0041(8)
C16 0.0147(9) 0.0160(10) 0.0134(9) -0.0016(8) -0.0019(8) -0.0056(8)
C17 0.0162(9) 0.0169(10) 0.0125(9) -0.0024(8) -0.0042(8) -0.0031(8)
C18 0.0163(9) 0.0184(10) 0.0116(9) -0.0055(8) -0.0038(8) -0.0041(8)
C19 0.0221(10) 0.0169(10) 0.0150(10) -0.0025(8) -0.0083(8) -0.0037(8)
C20 0.0179(10) 0.0179(10) 0.0147(10) -0.0047(8) -0.0080(8) -0.0019(8)
C21 0.0167(9) 0.0193(10) 0.0161(10) -0.0047(8) -0.0053(8) -0.0053(8)
C22 0.0205(10) 0.0168(10) 0.0168(10) -0.0019(8) -0.0086(8) -0.0046(8)
C23 0.0171(9) 0.0174(10) 0.0135(9) -0.0044(8) -0.0063(8) -0.0032(8)
C24 0.0225(10) 0.0171(10) 0.0219(11) -0.0055(8) -0.0075(9) -0.0037(8)
C25 0.0151(10) 0.0203(11) 0.0236(11) -0.0038(9) -0.0072(8) -0.0036(8)
C26 0.0212(10) 0.0204(11) 0.0161(10) -0.0033(8) -0.0059(8) -0.0042(8)
C27 0.0195(10) 0.0236(11) 0.0128(10) -0.0001(8) -0.0061(8) -0.0082(8)
C28 0.0270(11) 0.0231(11) 0.0189(11) 0.0016(9) -0.0085(9) -0.0125(9)
C29 0.0329(12) 0.0209(11) 0.0266(12) 0.0049(9) -0.0164(10) -0.0103(9)
C30 0.0315(12) 0.0283(12) 0.0248(12) 0.0056(9) -0.0182(10) -0.0128(10)
C31 0.0264(11) 0.0233(11) 0.0203(11) 0.0004(9) -0.0117(9) -0.0115(9)
C32 0.0193(10) 0.0194(10) 0.0148(10) -0.0016(8) -0.0049(8) -0.0055(8)
C33 0.0178(10) 0.0136(10) 0.0203(10) -0.0022(8) -0.0051(8) -0.0049(8)
C34 0.0207(10) 0.0185(10) 0.0201(11) -0.0024(8) -0.0067(8) -0.0088(8)
C35 0.0230(11) 0.0224(11) 0.0203(11) -0.0083(9) -0.0021(9) -0.0095(9)
C36 0.0190(10) 0.0171(10) 0.0278(12) -0.0047(9) -0.0031(9) -0.0055(8)
C37 0.0232(10) 0.0138(10) 0.0245(11) 0.0007(8) -0.0105(9) -0.0049(8)
C38 0.0226(10) 0.0130(10) 0.0183(10) -0.0010(8) -0.0065(8) -0.0056(8)
C39 0.0144(9) 0.0242(11) 0.0197(10) -0.0048(8) -0.0079(8) -0.0052(8)
C40 0.0188(10) 0.0261(12) 0.0259(11) -0.0051(9) -0.0115(9) -0.0046(9)
C41 0.0173(10) 0.0343(13) 0.0263(12) -0.0133(10) -0.0057(9) -0.0012(9)
C42 0.0201(11) 0.0432(14) 0.0186(11) -0.0070(10) -0.0031(9) -0.0093(10)
C43 0.0214(10) 0.0288(12) 0.0226(11) -0.0012(9) -0.0107(9) -0.0087(9)
C44 0.0148(9) 0.0258(11) 0.0207(11) -0.0055(9) -0.0086(8) -0.0061(8)
C45 0.0278(12) 0.0347(13) 0.0226(12) 0.0011(10) -0.0062(10) -0.0075(10)
Cl1 0.0348(3) 0.0390(4) 0.0405(4) 0.0175(3) -0.0120(3) -0.0126(3)
Cl2 0.0400(3) 0.0393(4) 0.0298(3) 0.0019(3) -0.0045(3) -0.0208(3)
Cl3 0.0318(3) 0.0503(4) 0.0255(3) -0.0011(3) -0.0120(3) -0.0012(3)

loop_
_atom_type_symbol
_atom_type_description
_atom_type_scat_dispersion_real
_atom_type_scat_dispersion_imag
_atom_type_scat_source
C C 0.0033 0.0016 'International Tables Vol C Tables 4.2.6.8 and 6.1.1.4'
H H 0.0000 0.0000 'International Tables Vol C Tables 4.2.6.8 and 6.1.1.4'
Cl Cl 0.1484 0.1585 'International Tables Vol C Tables 4.2.6.8 and 6.1.1.4'
S S 0.1246 0.1234 'International Tables Vol C Tables 4.2.6.8 and 6.1.1.4'

loop_
_geom_angle_atom_site_label_1
_geom_angle_atom_site_label_2
_geom_angle_atom_site_label_3
_geom_angle
_geom_angle_site_symmetry_1
_geom_angle_site_symmetry_3
_geom_angle_publ_flag
C6 S1 C27 100.79(9) . . ?
C32 S2 C7 100.79(9) . . ?
C33 S3 C13 100.57(9) . . ?
C38 S4 C14 100.96(9) . . ?
C39 S5 C20 99.97(9) . . ?
C44 S6 C21 99.99(9) . . ?
C2 C1 H1A 109.5 . . ?
C2 C1 H1B 109.5 . . ?
H1A C1 H1B 109.5 . . ?
C2 C1 H1C 109.5 . . ?
H1A C1 H1C 109.5 . . ?
H1B C1 H1C 109.5 . . ?
C1 C2 C3 112.86(16) . . ?
C1 C2 C17 112.31(16) . . ?
C3 C2 C17 107.01(15) . . ?
C1 C2 C10 111.95(15) . . ?
C3 C2 C10 106.26(15) . . ?
C17 C2 C10 105.99(15) . . ?
C4 C3 C23 110.04(16) . . ?
C4 C3 C24 111.78(16) . . ?
C23 C3 C24 110.23(16) . . ?
C4 C3 C2 104.27(15) . . ?
C23 C3 C2 103.66(15) . . ?
C24 C3 C2 116.39(16) . . ?
C9 C4 C5 120.44(18) . . ?
C9 C4 C3 112.22(17) . . ?
C5 C4 C3 127.35(17) . . ?
C4 C5 C6 119.41(18) . . ?
C4 C5 H5 120.3 . . ?
C6 C5 H5 120.3 . . ?
C5 C6 C7 120.25(18) . . ?
C5 C6 S1 119.32(15) . . ?
C7 C6 S1 120.41(15) . . ?
C8 C7 C6 119.75(18) . . ?
C8 C7 S2 119.06(15) . . ?
C6 C7 S2 121.13(15) . . ?
C7 C8 C9 119.62(18) . . ?
C7 C8 H8 120.2 . . ?
C9 C8 H8 120.2 . . ?
C4 C9 C8 120.39(18) . . ?
C4 C9 C10 112.66(17) . . ?
C8 C9 C10 126.88(17) . . ?
C9 C10 C11 113.07(16) . . ?
C9 C10 C25 108.91(15) . . ?
C11 C10 C25 110.08(16) . . ?
C9 C10 C2 104.25(15) . . ?
C11 C10 C2 104.46(15) . . ?
C25 C10 C2 116.03(16) . . ?
C16 C11 C12 120.59(18) . . ?
C16 C11 C10 112.53(17) . . ?
C12 C11 C10 126.77(17) . . ?
C13 C12 C11 119.08(18) . . ?
C13 C12 H12 120.5 . . ?
C11 C12 H12 120.5 . . ?
C12 C13 C14 120.33(18) . . ?
C12 C13 S3 119.08(15) . . ?
C14 C13 S3 120.41(15) . . ?
C15 C14 C13 120.32(18) . . ?
C15 C14 S4 118.90(15) . . ?
C13 C14 S4 120.71(15) . . ?
C16 C15 C14 118.88(18) . . ?
C16 C15 H15 120.6 . . ?
C14 C15 H15 120.6 . . ?
C11 C16 C15 120.63(18) . . ?
C11 C16 C17 112.31(17) . . ?
C15 C16 C17 127.03(17) . . ?
C18 C17 C16 111.80(16) . . ?
C18 C17 C26 109.63(15) . . ?
C16 C17 C26 110.63(16) . . ?
C18 C17 C2 103.96(15) . . ?
C16 C17 C2 104.37(15) . . ?
C26 C17 C2 116.25(16) . . ?
C19 C18 C23 120.81(18) . . ?
C19 C18 C17 126.66(18) . . ?
C23 C18 C17 112.53(16) . . ?
C18 C19 C20 119.13(18) . . ?
C18 C19 H19 120.4 . . ?
C20 C19 H19 120.4 . . ?
C19 C20 C21 120.28(18) . . ?
C19 C20 S5 119.16(15) . . ?
C21 C20 S5 120.56(15) . . ?
C22 C21 C20 120.15(18) . . ?
C22 C21 S6 119.46(15) . . ?
C20 C21 S6 120.36(15) . . ?
C23 C22 C21 119.19(18) . . ?
C23 C22 H22 120.4 . . ?
C21 C22 H22 120.4 . . ?
C18 C23 C22 120.37(18) . . ?
C18 C23 C3 112.82(17) . . ?
C22 C23 C3 126.80(18) . . ?
C3 C24 H24A 109.5 . . ?
C3 C24 H24B 109.5 . . ?
H24A C24 H24B 109.5 . . ?
C3 C24 H24C 109.5 . . ?
H24A C24 H24C 109.5 . . ?
H24B C24 H24C 109.5 . . ?
C10 C25 H25A 109.5 . . ?
C10 C25 H25B 109.5 . . ?
H25A C25 H25B 109.5 . . ?
C10 C25 H25C 109.5 . . ?
H25A C25 H25C 109.5 . . ?
H25B C25 H25C 109.5 . . ?
C17 C26 H26A 109.5 . . ?
C17 C26 H26B 109.5 . . ?
H26A C26 H26B 109.5 . . ?
C17 C26 H26C 109.5 . . ?
H26A C26 H26C 109.5 . . ?
H26B C26 H26C 109.5 . . ?
C32 C27 C28 120.07(18) . . ?
C32 C27 S1 120.89(15) . . ?
C28 C27 S1 119.03(16) . . ?
C29 C28 C27 119.6(2) . . ?
C29 C28 H28 120.2 . . ?
C27 C28 H28 120.2 . . ?
C28 C29 C30 120.3(2) . . ?
C28 C29 H29 119.9 . . ?
C30 C29 H29 119.9 . . ?
C31 C30 C29 120.09(19) . . ?
C31 C30 H30 120.0 . . ?
C29 C30 H30 120.0 . . ?
C30 C31 C32 120.14(19) . . ?
C30 C31 H31 119.9 . . ?
C32 C31 H31 119.9 . . ?
C31 C32 C27 119.65(19) . . ?
C31 C32 S2 119.23(16) . . ?
C27 C32 S2 121.12(15) . . ?
C34 C33 C38 120.13(19) . . ?
C34 C33 S3 119.28(15) . . ?
C38 C33 S3 120.59(16) . . ?
C33 C34 C35 120.02(19) . . ?
C33 C34 H34 120.0 . . ?
C35 C34 H34 120.0 . . ?
C34 C35 C36 120.1(2) . . ?
C34 C35 H35 120.0 . . ?
C36 C35 H35 120.0 . . ?
C37 C36 C35 120.12(19) . . ?
C37 C36 H36 119.9 . . ?
C35 C36 H36 119.9 . . ?
C36 C37 C38 120.19(19) . . ?
C36 C37 H37 119.9 . . ?
C38 C37 H37 119.9 . . ?
C37 C38 C33 119.46(19) . . ?
C37 C38 S4 119.96(16) . . ?
C33 C38 S4 120.58(16) . . ?
C40 C39 C44 119.77(19) . . ?
C40 C39 S5 119.45(16) . . ?
C44 C39 S5 120.77(16) . . ?
C41 C40 C39 120.1(2) . . ?
C41 C40 H40 119.9 . . ?
C39 C40 H40 119.9 . . ?
C40 C41 C42 120.3(2) . . ?
C40 C41 H41 119.9 . . ?
C42 C41 H41 119.9 . . ?
C41 C42 C43 120.0(2) . . ?
C41 C42 H42 120.0 . . ?
C43 C42 H42 120.0 . . ?
C42 C43 C44 120.0(2) . . ?
C42 C43 H43 120.0 . . ?
C44 C43 H43 120.0 . . ?
C43 C44 C39 119.9(2) . . ?
C43 C44 S6 119.75(17) . . ?
C39 C44 S6 120.38(16) . . ?
Cl3 C45 Cl1 110.87(14) . . ?
Cl3 C45 Cl2 111.20(12) . . ?
Cl1 C45 Cl2 109.26(13) . . ?
Cl3 C45 H45 108.5 . . ?
Cl1 C45 H45 108.5 . . ?
Cl2 C45 H45 108.5 . . ?
Cl4 C46 Cl5 111.0(3) . . ?
Cl4 C46 Cl6 109.6(3) . . ?
Cl5 C46 Cl6 109.5(4) . . ?
Cl4 C46 H46 108.9 . . ?
Cl5 C46 H46 108.9 . . ?
Cl6 C46 H46 108.9 . . ?
Cl8 C47 Cl9 106.7(5) . . ?
Cl8 C47 Cl7 114.6(5) . . ?
Cl9 C47 Cl7 108.0(5) . . ?
Cl8 C47 H47 109.1 . . ?
Cl9 C47 H47 109.1 . . ?
Cl7 C47 H47 109.1 . . ?
Cl11 C48 Cl12 116.2(11) . . ?
Cl11 C48 Cl10 107.6(9) . . ?
Cl12 C48 Cl10 107.8(9) . . ?
Cl11 C48 H48 108.3 . . ?
Cl12 C48 H48 108.3 . . ?
Cl10 C48 H48 108.3 . . ?

loop_
_geom_bond_atom_site_label_1
_geom_bond_atom_site_label_2
_geom_bond_distance
_geom_bond_site_symmetry_2
_geom_bond_publ_flag
S1 C6 1.773(2) . ?
S1 C27 1.774(2) . ?
S2 C32 1.766(2) . ?
S2 C7 1.773(2) . ?
S3 C33 1.769(2) . ?
S3 C13 1.774(2) . ?
S4 C38 1.768(2) . ?
S4 C14 1.772(2) . ?
S5 C39 1.772(2) . ?
S5 C20 1.7754(19) . ?
S6 C44 1.772(2) . ?
S6 C21 1.777(2) . ?
C1 C2 1.526(3) . ?
C1 H1A 0.9800 . ?
C1 H1B 0.9800 . ?
C1 H1C 0.9800 . ?
C2 C3 1.593(3) . ?
C2 C17 1.594(3) . ?
C2 C10 1.596(3) . ?
C3 C4 1.521(3) . ?
C3 C23 1.524(3) . ?
C3 C24 1.542(3) . ?
C4 C9 1.387(3) . ?
C4 C5 1.389(3) . ?
C5 C6 1.394(3) . ?
C5 H5 0.9500 . ?
C6 C7 1.403(3) . ?
C7 C8 1.393(3) . ?
C8 C9 1.393(3) . ?
C8 H8 0.9500 . ?
C9 C10 1.516(3) . ?
C10 C11 1.516(3) . ?
C10 C25 1.540(3) . ?
C11 C16 1.389(3) . ?
C11 C12 1.392(3) . ?
C12 C13 1.392(3) . ?
C12 H12 0.9500 . ?
C13 C14 1.400(3) . ?
C14 C15 1.396(3) . ?
C15 C16 1.394(3) . ?
C15 H15 0.9500 . ?
C16 C17 1.521(3) . ?
C17 C18 1.520(3) . ?
C17 C26 1.538(3) . ?
C18 C19 1.386(3) . ?
C18 C23 1.389(3) . ?
C19 C20 1.393(3) . ?
C19 H19 0.9500 . ?
C20 C21 1.400(3) . ?
C21 C22 1.393(3) . ?
C22 C23 1.392(3) . ?
C22 H22 0.9500 . ?
C24 H24A 0.9800 . ?
C24 H24B 0.9800 . ?
C24 H24C 0.9800 . ?
C25 H25A 0.9800 . ?
C25 H25B 0.9800 . ?
C25 H25C 0.9800 . ?
C26 H26A 0.9800 . ?
C26 H26B 0.9800 . ?
C26 H26C 0.9800 . ?
C27 C32 1.393(3) . ?
C27 C28 1.395(3) . ?
C28 C29 1.386(3) . ?
C28 H28 0.9500 . ?
C29 C30 1.387(3) . ?
C29 H29 0.9500 . ?
C30 C31 1.385(3) . ?
C30 H30 0.9500 . ?
C31 C32 1.390(3) . ?
C31 H31 0.9500 . ?
C33 C34 1.388(3) . ?
C33 C38 1.404(3) . ?
C34 C35 1.389(3) . ?
C34 H34 0.9500 . ?
C35 C36 1.392(3) . ?
C35 H35 0.9500 . ?
C36 C37 1.389(3) . ?
C36 H36 0.9500 . ?
C37 C38 1.392(3) . ?
C37 H37 0.9500 . ?
C39 C40 1.391(3) . ?
C39 C44 1.398(3) . ?
C40 C41 1.385(3) . ?
C40 H40 0.9500 . ?
C41 C42 1.390(3) . ?
C41 H41 0.9500 . ?
C42 C43 1.391(3) . ?
C42 H42 0.9500 . ?
C43 C44 1.392(3) . ?
C43 H43 0.9500 . ?
C45 Cl3 1.758(2) . ?
C45 Cl1 1.759(2) . ?
C45 Cl2 1.769(2) . ?
C45 H45 1.0000 . ?
C46 Cl4 1.765(6) . ?
C46 Cl5 1.778(6) . ?
C46 Cl6 1.827(6) . ?
C46 H46 1.0000 . ?
C47 Cl8 1.727(8) . ?
C47 Cl9 1.734(8) . ?
C47 Cl7 1.774(9) . ?
C47 H47 1.0000 . ?
C48 Cl11 1.719(14) . ?
C48 Cl12 1.741(14) . ?
C48 Cl10 1.752(14) . ?
C48 H48 1.0000 . ?
